data_4340291
loop_
_publ_author_name
'Adams, Richard D.'
'Captain, Burjor'
'Zhu, Lei'

_publ_section_title
;
 Platinum-osmium cluster complexes from the addition of Pt(PBut3) groups
 to Os3(CO)12.
;
_journal_issue 1
_journal_name_full 'Inorganic chemistry'
_journal_page_first 430
_journal_page_last 436
_journal_paper_doi 10.1021/ic0515507
_journal_volume 45
_journal_year 2006
_chemical_formula_sum 'C48 H81 O12 Os3 P3 Pt3'
_chemical_formula_weight 2098.91
_chemical_name_systematic
; 
 ? 
;
_space_group_IT_number 14
_symmetry_cell_setting monoclinic
_symmetry_space_group_name_Hall '-P 2ybc'
_symmetry_space_group_name_H-M 'P 1 21/c 1'
_atom_sites_solution_hydrogens geom
_atom_sites_solution_primary direct
_atom_sites_solution_secondary difmap
_audit_creation_method SHELXL-97
_cell_angle_alpha 90.00
_cell_angle_beta 103.4240(10)
_cell_angle_gamma 90.00
_cell_formula_units_Z 4
_cell_length_a 15.4925(7)
_cell_length_b 23.1548(10)
_cell_length_c 18.1868(8)
_cell_measurement_reflns_used 5345
_cell_measurement_temperature 296(2)
_cell_measurement_theta_max 27.43
_cell_measurement_theta_min 2.30
_cell_volume 6345.8(5)
_computing_cell_refinement 'Bruker SMART'
_computing_data_collection 'Bruker SMART'
_computing_data_reduction 'Bruker SAINT'
_computing_molecular_graphics 'Bruker SHELXTL'
_computing_publication_material 'Bruker SHELXTL'
_computing_structure_refinement 'SHELXL-97 (Sheldrick, 1997)'
_computing_structure_solution 'SHELXS-97 (Sheldrick, 1990)'
_diffrn_ambient_temperature 296(2)
_diffrn_measured_fraction_theta_full 0.983
_diffrn_measured_fraction_theta_max 0.983
_diffrn_measurement_device_type 'CCD area detector'
_diffrn_measurement_method 'phi and omega scans'
_diffrn_radiation_monochromator graphite
_diffrn_radiation_source 'fine-focus sealed tube'
_diffrn_radiation_type MoK\a
_diffrn_radiation_wavelength 0.71073
_diffrn_reflns_av_R_equivalents 0.0358
_diffrn_reflns_av_sigmaI/netI 0.0463
_diffrn_reflns_limit_h_max 20
_diffrn_reflns_limit_h_min -20
_diffrn_reflns_limit_k_max 30
_diffrn_reflns_limit_k_min -29
_diffrn_reflns_limit_l_max 24
_diffrn_reflns_limit_l_min -23
_diffrn_reflns_number 45385
_diffrn_reflns_theta_full 28.34
_diffrn_reflns_theta_max 28.34
_diffrn_reflns_theta_min 1.45
_diffrn_standards_decay_% <1%
_exptl_absorpt_coefficient_mu 12.696
_exptl_absorpt_correction_T_max 1.000
_exptl_absorpt_correction_T_min 0.383
_exptl_absorpt_correction_type SADBAS
_exptl_absorpt_process_details '(SADABS, Bruker, 1997)'
_exptl_crystal_colour red
_exptl_crystal_density_diffrn 2.197
_exptl_crystal_density_method 'not measured'
_exptl_crystal_description plate
_exptl_crystal_F_000 3888
_exptl_crystal_size_max 0.7
_exptl_crystal_size_mid 0.4
_exptl_crystal_size_min 0.01
_refine_diff_density_max 2.777
_refine_diff_density_min -0.856
_refine_diff_density_rms 0.240
_refine_ls_extinction_method none
_refine_ls_goodness_of_fit_ref 1.089
_refine_ls_hydrogen_treatment mixed
_refine_ls_matrix_type full
_refine_ls_number_parameters 648
_refine_ls_number_reflns 15565
_refine_ls_number_restraints 0
_refine_ls_restrained_S_all 1.089
_refine_ls_R_factor_all 0.0641
_refine_ls_R_factor_gt 0.0440
_refine_ls_shift/su_max 0.002
_refine_ls_shift/su_mean 0.000
_refine_ls_structure_factor_coef Fsqd
_refine_ls_weighting_details 'calc w=1/[\s^2^(Fo^2^)+(0.0586P)^2^+30.4051P] where P=(Fo^2^+2Fc^2^)/3'
_refine_ls_weighting_scheme calc
_refine_ls_wR_factor_gt 0.1207
_refine_ls_wR_factor_ref 0.1296
_reflns_number_gt 11893
_reflns_number_total 15565
_reflns_threshold_expression >2sigma(I)
_cod_data_source_file ic0515507si20050912_013644.cif
_cod_data_source_block p21c
_cod_depositor_comments
;
The following automatic conversions were performed:

'_symmetry_cell_setting' value 'Monoclinic' changed to 'monoclinic'
according to
/usr/data/users/saulius/automatic-downloads/retrospective/ACS/lib/dictionaries/cif_core.dic
dictionary named 'cif_core.dic' version 2.4.2 from 2011-04-26.

Automatic conversion script
Id: cif_fix_values 2281 2013-09-26 08:29:07Z andrius 
;
_cod_original_sg_symbol_H-M P2(1)/c
_cod_database_code 4340291

loop_
_symmetry_equiv_pos_as_xyz
'x, y, z'
'-x, y+1/2, -z+1/2'
'-x, -y, -z'
'x, -y-1/2, z-1/2'

loop_
_atom_site_label
_atom_site_type_symbol
_atom_site_fract_x
_atom_site_fract_y
_atom_site_fract_z
_atom_site_U_iso_or_equiv
_atom_site_adp_type
_atom_site_occupancy
_atom_site_symmetry_multiplicity
_atom_site_calc_flag
_atom_site_refinement_flags
Pt1 Pt 0.24488(3) 0.598331(16) 0.47493(2) 0.04026(10) Uani 1 1 d .
Pt2 Pt 0.21399(3) 0.568419(16) 0.16534(2) 0.03932(10) Uani 1 1 d .
Pt3 Pt -0.05084(3) 0.680046(17) 0.26288(2) 0.04081(10) Uani 1 1 d .
Os1 Os 0.23616(3) 0.581470(16) 0.32159(2) 0.03814(10) Uani 1 1 d .
Os2 Os 0.09497(3) 0.644052(17) 0.37330(2) 0.04149(11) Uani 1 1 d .
Os3 Os 0.06295(3) 0.600577(16) 0.21553(2) 0.03634(10) Uani 1 1 d .
P1 P 0.3044(2) 0.56894(11) 0.59701(14) 0.0430(6) Uani 1 1 d .
P2 P 0.28296(19) 0.56442(11) 0.06653(14) 0.0408(6) Uani 1 1 d .
P3 P -0.1609(2) 0.74713(12) 0.22145(15) 0.0453(6) Uani 1 1 d .
O11 O 0.1746(7) 0.4656(4) 0.3736(5) 0.071(3) Uani 1 1 d .
O12 O 0.2998(7) 0.6962(4) 0.2699(6) 0.075(3) Uani 1 1 d .
O13 O 0.4259(7) 0.5765(6) 0.4135(6) 0.102(4) Uani 1 1 d .
O14 O 0.3425(8) 0.4914(5) 0.2598(6) 0.098(4) Uani 1 1 d .
O21 O 0.0290(8) 0.5294(4) 0.4253(6) 0.086(3) Uani 1 1 d .
O22 O 0.1615(7) 0.7601(4) 0.3266(5) 0.080(3) Uani 1 1 d .
O23 O 0.1742(13) 0.7053(5) 0.5214(6) 0.167(8) Uani 1 1 d .
O24 O -0.0547(11) 0.6858(7) 0.4378(8) 0.176(9) Uani 1 1 d .
O31 O 0.0087(8) 0.4801(4) 0.2586(6) 0.097(4) Uani 1 1 d .
O32 O 0.1198(6) 0.7187(4) 0.1637(5) 0.068(2) Uani 1 1 d .
O33 O 0.0080(9) 0.5556(7) 0.0553(6) 0.141(6) Uani 1 1 d .
O34 O -0.1370(7) 0.5896(5) 0.1608(9) 0.131(6) Uani 1 1 d .
C11 C 0.1955(8) 0.5096(5) 0.3559(6) 0.052(3) Uani 1 1 d .
C12 C 0.2740(8) 0.6543(5) 0.2878(6) 0.050(3) Uani 1 1 d .
C13 C 0.3477(11) 0.5791(7) 0.3904(9) 0.087(5) Uani 1 1 d .
C14 C 0.2925(10) 0.5303(5) 0.2508(8) 0.069(4) Uani 1 1 d .
C21 C 0.0561(9) 0.5709(6) 0.4038(6) 0.057(3) Uani 1 1 d .
C22 C 0.1369(8) 0.7158(5) 0.3416(6) 0.052(3) Uani 1 1 d .
C23 C 0.1683(14) 0.6665(6) 0.4784(8) 0.096(6) Uani 1 1 d .
C24 C -0.0050(14) 0.6744(7) 0.4006(10) 0.116(8) Uani 1 1 d .
C31 C 0.0320(8) 0.5255(6) 0.2466(6) 0.056(3) Uani 1 1 d .
C32 C 0.0997(7) 0.6763(4) 0.1844(6) 0.044(2) Uani 1 1 d .
C33 C 0.0426(13) 0.5702(8) 0.1152(8) 0.103(7) Uani 1 1 d .
C34 C -0.0731(10) 0.6135(6) 0.1926(9) 0.078(4) Uani 1 1 d .
C41 C 0.2232(10) 0.5800(6) 0.6598(7) 0.067(4) Uani 1 1 d .
C42 C 0.1279(9) 0.5694(7) 0.6123(7) 0.078(4) Uani 1 1 d .
H42A H 0.1222 0.5299 0.5957 0.117 Uiso 1 1 calc R
H42B H 0.1163 0.5945 0.5691 0.117 Uiso 1 1 calc R
H42C H 0.0861 0.5772 0.6426 0.117 Uiso 1 1 calc R
C43 C 0.2264(11) 0.6432(7) 0.6868(8) 0.087(5) Uani 1 1 d .
H43A H 0.1785 0.6501 0.7110 0.131 Uiso 1 1 calc R
H43B H 0.2208 0.6686 0.6442 0.131 Uiso 1 1 calc R
H43C H 0.2819 0.6503 0.7221 0.131 Uiso 1 1 calc R
C44 C 0.2410(11) 0.5409(8) 0.7296(7) 0.089(5) Uani 1 1 d .
H44A H 0.2034 0.5523 0.7623 0.133 Uiso 1 1 calc R
H44B H 0.3020 0.5444 0.7561 0.133 Uiso 1 1 calc R
H44C H 0.2286 0.5016 0.7141 0.133 Uiso 1 1 calc R
C45 C 0.4121(10) 0.6069(6) 0.6415(7) 0.067(4) Uani 1 1 d .
C46 C 0.3992(11) 0.6718(6) 0.6223(8) 0.086(5) Uani 1 1 d .
H46A H 0.3568 0.6877 0.6477 0.128 Uiso 1 1 calc R
H46B H 0.3778 0.6764 0.5687 0.128 Uiso 1 1 calc R
H46C H 0.4548 0.6915 0.6385 0.128 Uiso 1 1 calc R
C47 C 0.4445(10) 0.6011(6) 0.7261(7) 0.082(4) Uani 1 1 d .
H47A H 0.5015 0.6193 0.7420 0.123 Uiso 1 1 calc R
H47B H 0.4497 0.5609 0.7394 0.123 Uiso 1 1 calc R
H47C H 0.4031 0.6193 0.7506 0.123 Uiso 1 1 calc R
C48 C 0.4875(9) 0.5848(8) 0.6046(9) 0.089(5) Uani 1 1 d .
H48A H 0.5420 0.6041 0.6273 0.134 Uiso 1 1 calc R
H48B H 0.4720 0.5927 0.5514 0.134 Uiso 1 1 calc R
H48C H 0.4948 0.5439 0.6126 0.134 Uiso 1 1 calc R
C49 C 0.3261(9) 0.4872(5) 0.5933(7) 0.060(3) Uani 1 1 d .
C50 C 0.2385(12) 0.4552(6) 0.5775(8) 0.087(5) Uani 1 1 d .
H50A H 0.2017 0.4684 0.5306 0.131 Uiso 1 1 calc R
H50B H 0.2092 0.4622 0.6177 0.131 Uiso 1 1 calc R
H50C H 0.2492 0.4145 0.5742 0.131 Uiso 1 1 calc R
C51 C 0.3674(10) 0.4740(5) 0.5285(7) 0.073(4) Uani 1 1 d .
H51A H 0.3788 0.4333 0.5273 0.110 Uiso 1 1 calc R
H51B H 0.4222 0.4948 0.5346 0.110 Uiso 1 1 calc R
H51C H 0.3277 0.4854 0.4819 0.110 Uiso 1 1 calc R
C52 C 0.3885(12) 0.4632(6) 0.6650(8) 0.088(5) Uani 1 1 d .
H52A H 0.3930 0.4220 0.6606 0.132 Uiso 1 1 calc R
H52B H 0.3653 0.4722 0.7081 0.132 Uiso 1 1 calc R
H52C H 0.4462 0.4802 0.6710 0.132 Uiso 1 1 calc R
C53 C 0.3898(10) 0.6063(6) 0.0922(8) 0.071(4) Uani 1 1 d .
C54 C 0.3668(13) 0.6726(7) 0.0951(9) 0.101(6) Uani 1 1 d .
H54A H 0.3344 0.6790 0.1335 0.151 Uiso 1 1 calc R
H54B H 0.3313 0.6845 0.0470 0.151 Uiso 1 1 calc R
H54C H 0.4207 0.6947 0.1068 0.151 Uiso 1 1 calc R
C55 C 0.4404(9) 0.5928(8) 0.1722(8) 0.091(5) Uani 1 1 d .
H55A H 0.4536 0.5522 0.1765 0.137 Uiso 1 1 calc R
H55B H 0.4049 0.6031 0.2070 0.137 Uiso 1 1 calc R
H55C H 0.4947 0.6144 0.1837 0.137 Uiso 1 1 calc R
C56 C 0.4561(11) 0.5957(8) 0.0414(9) 0.097(6) Uani 1 1 d .
H56A H 0.5050 0.6221 0.0554 0.145 Uiso 1 1 calc R
H56B H 0.4266 0.6018 -0.0105 0.145 Uiso 1 1 calc R
H56C H 0.4777 0.5568 0.0480 0.145 Uiso 1 1 calc R
C57 C 0.3076(9) 0.4872(5) 0.0406(7) 0.060(3) Uani 1 1 d .
C58 C 0.3935(12) 0.4639(8) 0.0972(9) 0.102(6) Uani 1 1 d .
H58A H 0.3885 0.4701 0.1482 0.154 Uiso 1 1 calc R
H58B H 0.4447 0.4840 0.0890 0.154 Uiso 1 1 calc R
H58C H 0.3998 0.4233 0.0889 0.154 Uiso 1 1 calc R
C59 C 0.3250(10) 0.4801(6) -0.0393(7) 0.076(4) Uani 1 1 d .
H59A H 0.3426 0.4411 -0.0459 0.114 Uiso 1 1 calc R
H59B H 0.3714 0.5060 -0.0450 0.114 Uiso 1 1 calc R
H59C H 0.2717 0.4889 -0.0766 0.114 Uiso 1 1 calc R
C60 C 0.2314(12) 0.4494(6) 0.0471(9) 0.087(5) Uani 1 1 d .
H60A H 0.1826 0.4558 0.0046 0.130 Uiso 1 1 calc R
H60B H 0.2135 0.4584 0.0929 0.130 Uiso 1 1 calc R
H60C H 0.2493 0.4096 0.0481 0.130 Uiso 1 1 calc R
C61 C 0.2069(10) 0.5979(5) -0.0211(6) 0.062(3) Uani 1 1 d .
C62 C 0.2568(11) 0.6182(7) -0.0817(7) 0.084(5) Uani 1 1 d .
H62A H 0.2150 0.6338 -0.1245 0.126 Uiso 1 1 calc R
H62B H 0.2870 0.5860 -0.0975 0.126 Uiso 1 1 calc R
H62C H 0.2993 0.6474 -0.0604 0.126 Uiso 1 1 calc R
C63 C 0.1365(9) 0.5548(7) -0.0594(7) 0.078(4) Uani 1 1 d .
H63A H 0.1051 0.5407 -0.0233 0.116 Uiso 1 1 calc R
H63B H 0.1644 0.5231 -0.0788 0.116 Uiso 1 1 calc R
H63C H 0.0956 0.5735 -0.1002 0.116 Uiso 1 1 calc R
C64 C 0.1597(10) 0.6506(6) 0.0022(7) 0.073(4) Uani 1 1 d .
H64A H 0.1193 0.6663 -0.0414 0.110 Uiso 1 1 calc R
H64B H 0.2028 0.6793 0.0238 0.110 Uiso 1 1 calc R
H64C H 0.1273 0.6392 0.0389 0.110 Uiso 1 1 calc R
C65 C -0.1430(13) 0.8128(7) 0.2858(10) 0.104(6) Uani 1 1 d .
C66 C -0.1964(12) 0.8663(6) 0.2589(9) 0.095(5) Uani 1 1 d .
H66A H -0.1958 0.8913 0.3012 0.143 Uiso 1 1 calc R
H66B H -0.2565 0.8555 0.2359 0.143 Uiso 1 1 calc R
H66C H -0.1710 0.8860 0.2226 0.143 Uiso 1 1 calc R
C67 C -0.195(2) 0.7836(14) 0.3593(11) 0.25(2) Uani 1 1 d .
H67A H -0.1868 0.7426 0.3630 0.378 Uiso 1 1 calc R
H67B H -0.2579 0.7920 0.3462 0.378 Uiso 1 1 calc R
H67C H -0.1691 0.8012 0.4071 0.378 Uiso 1 1 calc R
C68 C -0.0570(13) 0.8209(8) 0.3288(11) 0.139(10) Uani 1 1 d .
H68A H -0.0248 0.8451 0.3017 0.209 Uiso 1 1 calc R
H68B H -0.0277 0.7841 0.3385 0.209 Uiso 1 1 calc R
H68C H -0.0591 0.8388 0.3759 0.209 Uiso 1 1 calc R
C69 C -0.2750(11) 0.7169(8) 0.2141(16) 0.139(10) Uani 1 1 d .
C70 C -0.2781(11) 0.6709(9) 0.2622(15) 0.154(11) Uani 1 1 d .
H70A H -0.2681 0.6847 0.3132 0.231 Uiso 1 1 calc R
H70B H -0.2330 0.6433 0.2584 0.231 Uiso 1 1 calc R
H70C H -0.3353 0.6528 0.2482 0.231 Uiso 1 1 calc R
C71 C -0.2951(17) 0.6794(10) 0.1274(19) 0.24(2) Uani 1 1 d .
H71A H -0.2533 0.6483 0.1309 0.353 Uiso 1 1 calc R
H71B H -0.2886 0.7053 0.0878 0.353 Uiso 1 1 calc R
H71C H -0.3543 0.6640 0.1162 0.353 Uiso 1 1 calc R
C72 C -0.3499(10) 0.7612(8) 0.2029(11) 0.111(6) Uani 1 1 d .
H72A H -0.4048 0.7419 0.2026 0.166 Uiso 1 1 calc R
H72B H -0.3545 0.7808 0.1556 0.166 Uiso 1 1 calc R
H72C H -0.3374 0.7887 0.2434 0.166 Uiso 1 1 calc R
C73 C -0.1510(17) 0.7761(9) 0.1259(8) 0.140(10) Uani 1 1 d .
C74 C -0.2265(13) 0.8146(7) 0.0851(9) 0.107(6) Uani 1 1 d .
H74A H -0.2171 0.8250 0.0364 0.161 Uiso 1 1 calc R
H74B H -0.2283 0.8490 0.1143 0.161 Uiso 1 1 calc R
H74C H -0.2817 0.7943 0.0788 0.161 Uiso 1 1 calc R
C75 C -0.0617(15) 0.8231(10) 0.1509(17) 0.185(14) Uani 1 1 d .
H75A H -0.0073 0.8016 0.1598 0.277 Uiso 1 1 calc R
H75B H -0.0652 0.8436 0.1960 0.277 Uiso 1 1 calc R
H75C H -0.0632 0.8502 0.1106 0.277 Uiso 1 1 calc R
C76 C -0.1234(13) 0.7341(7) 0.0780(8) 0.101(6) Uani 1 1 d .
H76A H -0.1632 0.7018 0.0712 0.151 Uiso 1 1 calc R
H76B H -0.0644 0.7213 0.1010 0.151 Uiso 1 1 calc R
H76C H -0.1241 0.7512 0.0298 0.151 Uiso 1 1 calc R

loop_
_atom_site_aniso_label
_atom_site_aniso_U_11
_atom_site_aniso_U_22
_atom_site_aniso_U_33
_atom_site_aniso_U_23
_atom_site_aniso_U_13
_atom_site_aniso_U_12
Pt1 0.0443(2) 0.03964(19) 0.03263(18) -0.00003(14) 0.00044(16) 0.00136(17)
Pt2 0.0396(2) 0.0423(2) 0.03615(19) -0.00348(15) 0.00893(16) 0.00689(16)
Pt3 0.0385(2) 0.0452(2) 0.03808(19) 0.00210(15) 0.00742(16) 0.00912(17)
Os1 0.0383(2) 0.0440(2) 0.03064(18) -0.00032(15) 0.00492(15) 0.00683(17)
Os2 0.0449(2) 0.0450(2) 0.03142(18) -0.00357(15) 0.00238(16) 0.01413(18)
Os3 0.0336(2) 0.04010(19) 0.03421(18) -0.00573(14) 0.00570(15) 0.00296(16)
P1 0.0467(16) 0.0452(14) 0.0336(12) -0.0002(10) 0.0020(11) 0.0012(12)
P2 0.0406(15) 0.0463(14) 0.0351(12) -0.0012(10) 0.0078(11) 0.0091(12)
P3 0.0459(17) 0.0449(14) 0.0428(14) 0.0046(11) 0.0060(12) 0.0112(12)
O11 0.090(7) 0.049(5) 0.067(5) 0.006(4) 0.005(5) -0.006(5)
O12 0.073(7) 0.065(6) 0.090(7) 0.009(5) 0.024(5) -0.014(5)
O13 0.049(6) 0.168(12) 0.073(7) 0.028(7) -0.015(5) 0.000(7)
O14 0.123(10) 0.098(7) 0.086(7) 0.028(6) 0.051(7) 0.068(7)
O21 0.099(9) 0.085(7) 0.077(7) 0.005(5) 0.024(6) -0.034(6)
O22 0.112(9) 0.051(5) 0.076(6) -0.009(4) 0.021(6) 0.001(5)
O23 0.33(2) 0.073(7) 0.056(6) -0.022(5) -0.038(9) 0.074(11)
O24 0.210(17) 0.229(17) 0.122(11) 0.078(11) 0.109(12) 0.167(15)
O31 0.115(10) 0.074(6) 0.090(7) 0.015(5) 0.001(6) -0.041(6)
O32 0.080(7) 0.055(5) 0.072(6) 0.005(4) 0.023(5) -0.014(5)
O33 0.102(10) 0.251(17) 0.077(7) -0.084(10) 0.040(7) -0.079(11)
O34 0.043(6) 0.087(8) 0.230(16) -0.053(9) -0.032(8) -0.005(6)
C11 0.060(8) 0.047(6) 0.044(6) 0.000(5) 0.004(5) 0.007(5)
C12 0.049(7) 0.054(6) 0.048(6) 0.003(5) 0.011(5) 0.006(5)
C13 0.060(10) 0.101(11) 0.086(10) 0.040(9) -0.012(8) -0.004(9)
C14 0.079(10) 0.060(7) 0.077(9) 0.013(6) 0.036(8) 0.028(7)
C21 0.054(8) 0.073(8) 0.041(6) -0.007(5) 0.007(5) 0.007(6)
C22 0.067(8) 0.044(6) 0.042(6) -0.006(5) 0.007(5) 0.010(6)
C23 0.171(19) 0.052(8) 0.054(8) 0.004(6) 0.002(10) 0.018(9)
C24 0.168(19) 0.094(11) 0.122(14) 0.040(10) 0.109(15) 0.080(12)
C31 0.041(7) 0.072(8) 0.051(6) 0.001(6) 0.001(5) -0.007(6)
C32 0.043(6) 0.044(5) 0.042(5) -0.008(4) 0.006(5) 0.008(5)
C33 0.136(16) 0.125(13) 0.063(9) -0.048(9) 0.052(10) -0.073(12)
C34 0.059(9) 0.060(8) 0.103(11) 0.003(7) -0.005(8) 0.019(7)
C41 0.070(9) 0.091(9) 0.041(6) 0.005(6) 0.014(6) 0.005(7)
C42 0.059(9) 0.124(12) 0.056(8) -0.004(8) 0.025(7) -0.009(9)
C43 0.106(13) 0.092(11) 0.062(8) -0.025(8) 0.015(8) 0.021(9)
C44 0.095(12) 0.131(13) 0.045(7) 0.016(8) 0.026(8) 0.014(10)
C45 0.069(9) 0.070(8) 0.049(7) 0.002(6) -0.010(6) -0.013(7)
C46 0.080(11) 0.071(9) 0.087(10) -0.008(7) -0.018(9) -0.025(8)
C47 0.080(11) 0.090(10) 0.054(7) -0.004(7) -0.029(7) -0.009(8)
C48 0.048(8) 0.131(14) 0.081(10) -0.002(10) 0.000(8) -0.015(9)
C49 0.079(10) 0.044(6) 0.052(6) 0.007(5) 0.005(6) 0.008(6)
C50 0.133(16) 0.055(8) 0.070(9) -0.003(7) 0.014(9) -0.015(9)
C51 0.093(11) 0.061(8) 0.061(8) 0.001(6) 0.009(7) 0.029(7)
C52 0.125(15) 0.060(8) 0.068(9) 0.021(7) 0.000(9) 0.026(9)
C53 0.062(9) 0.094(10) 0.061(8) -0.010(7) 0.020(7) -0.024(8)
C54 0.130(16) 0.093(11) 0.086(11) -0.035(9) 0.041(11) -0.051(11)
C55 0.043(8) 0.166(17) 0.058(8) 0.001(9) -0.003(6) -0.021(9)
C56 0.070(11) 0.144(15) 0.086(11) -0.025(10) 0.041(9) -0.026(10)
C57 0.073(9) 0.047(6) 0.062(7) -0.007(5) 0.021(7) 0.017(6)
C58 0.115(15) 0.111(13) 0.081(10) 0.016(9) 0.021(10) 0.073(11)
C59 0.089(11) 0.081(9) 0.069(8) -0.019(7) 0.041(8) 0.013(8)
C60 0.126(15) 0.053(7) 0.097(11) -0.009(7) 0.057(11) 0.003(8)
C61 0.087(10) 0.058(7) 0.041(6) 0.007(5) 0.014(6) 0.031(7)
C62 0.112(13) 0.100(11) 0.045(7) 0.015(7) 0.029(8) 0.036(10)
C63 0.051(8) 0.119(12) 0.052(7) -0.007(8) -0.008(6) 0.020(8)
C64 0.099(12) 0.069(8) 0.054(7) 0.011(6) 0.020(7) 0.040(8)
C65 0.115(15) 0.074(10) 0.099(12) -0.015(9) -0.026(11) 0.042(10)
C66 0.124(15) 0.062(8) 0.088(11) -0.005(7) 0.002(10) 0.048(9)
C67 0.37(4) 0.35(4) 0.069(12) 0.066(19) 0.10(2) 0.27(4)
C68 0.111(16) 0.111(14) 0.148(17) -0.080(13) -0.067(14) 0.049(12)
C69 0.049(10) 0.095(13) 0.27(3) 0.065(16) 0.043(14) 0.034(9)
C70 0.060(11) 0.137(17) 0.28(3) 0.130(19) 0.077(16) 0.036(11)
C71 0.13(2) 0.125(19) 0.36(4) -0.12(3) -0.12(3) 0.039(16)
C72 0.047(9) 0.115(13) 0.166(18) 0.042(13) 0.018(10) 0.035(9)
C73 0.22(3) 0.151(17) 0.047(8) 0.038(10) 0.036(12) 0.124(18)
C74 0.142(18) 0.092(12) 0.073(10) 0.031(9) -0.005(11) 0.018(11)
C75 0.096(17) 0.139(19) 0.32(4) 0.13(2) 0.05(2) -0.015(14)
C76 0.131(16) 0.113(13) 0.059(9) 0.026(9) 0.026(10) 0.032(12)

loop_
_atom_type_symbol
_atom_type_description
_atom_type_scat_dispersion_real
_atom_type_scat_dispersion_imag
_atom_type_scat_source
C C 0.0033 0.0016 'International Tables Vol C Tables 4.2.6.8 and 6.1.1.4'
H H 0.0000 0.0000 'International Tables Vol C Tables 4.2.6.8 and 6.1.1.4'
O O 0.0106 0.0060 'International Tables Vol C Tables 4.2.6.8 and 6.1.1.4'
P P 0.1023 0.0942 'International Tables Vol C Tables 4.2.6.8 and 6.1.1.4'
Os Os -1.2165 7.6030 'International Tables Vol C Tables 4.2.6.8 and 6.1.1.4'
Pt Pt -1.7033 8.3905 'International Tables Vol C Tables 4.2.6.8 and 6.1.1.4'

loop_
_geom_angle_atom_site_label_1
_geom_angle_atom_site_label_2
_geom_angle_atom_site_label_3
_geom_angle
C23 Pt1 P1 108.3(4)
C23 Pt1 C13 129.3(6)
P1 Pt1 C13 111.8(3)
C23 Pt1 Os1 104.6(4)
P1 Pt1 Os1 147.07(7)
C13 Pt1 Os1 41.3(3)
C23 Pt1 Os2 46.7(4)
P1 Pt1 Os2 146.01(7)
C13 Pt1 Os2 102.1(3)
Os1 Pt1 Os2 63.592(14)
C14 Pt2 P2 106.7(4)
C14 Pt2 C33 133.2(6)
P2 Pt2 C33 110.4(3)
C14 Pt2 Os1 48.1(4)
P2 Pt2 Os1 146.04(7)
C33 Pt2 Os1 103.2(3)
C14 Pt2 Os3 105.9(4)
P2 Pt2 Os3 147.26(7)
C33 Pt2 Os3 41.3(3)
Os1 Pt2 Os3 63.607(14)
C34 Pt3 P3 108.0(4)
C34 Pt3 C24 125.8(6)
P3 Pt3 C24 112.9(3)
C34 Pt3 Os2 102.9(4)
P3 Pt3 Os2 148.81(7)
C24 Pt3 Os2 41.3(4)
C34 Pt3 Os3 47.3(4)
P3 Pt3 Os3 144.06(7)
C24 Pt3 Os3 103.0(3)
Os2 Pt3 Os3 64.135(14)
C13 Os1 C12 86.5(6)
C13 Os1 C11 94.4(6)
C12 Os1 C11 178.4(5)
C13 Os1 C14 86.7(7)
C12 Os1 C14 95.6(5)
C11 Os1 C14 85.7(5)
C13 Os1 Pt1 61.0(5)
C12 Os1 Pt1 104.4(3)
C11 Os1 Pt1 75.0(3)
C14 Os1 Pt1 140.1(4)
C13 Os1 Pt2 123.3(5)
C12 Os1 Pt2 75.3(3)
C11 Os1 Pt2 105.2(3)
C14 Os1 Pt2 44.1(4)
Pt1 Os1 Pt2 175.47(2)
C13 Os1 Os3 173.1(5)
C12 Os1 Os3 87.6(3)
C11 Os1 Os3 91.4(4)
C14 Os1 Os3 97.4(4)
Pt1 Os1 Os3 117.275(17)
Pt2 Os1 Os3 58.264(13)
C13 Os1 Os2 115.8(6)
C12 Os1 Os2 88.5(3)
C11 Os1 Os2 89.9(3)
C14 Os1 Os2 157.3(4)
Pt1 Os1 Os2 58.691(13)
Pt2 Os1 Os2 116.801(17)
Os3 Os1 Os2 60.426(13)
C24 Os2 C22 96.5(6)
C24 Os2 C21 85.4(6)
C22 Os2 C21 178.1(5)
C24 Os2 C23 88.3(9)
C22 Os2 C23 84.7(5)
C21 Os2 C23 95.6(5)
C24 Os2 Pt3 59.7(6)
C22 Os2 Pt3 78.4(4)
C21 Os2 Pt3 102.5(4)
C23 Os2 Pt3 141.1(4)
C24 Os2 Pt1 125.1(6)
C22 Os2 Pt1 103.7(4)
C21 Os2 Pt1 75.2(4)
C23 Os2 Pt1 44.8(4)
Pt3 Os2 Pt1 174.079(18)
C24 Os2 Os1 171.6(7)
C22 Os2 Os1 90.1(3)
C21 Os2 Os1 88.0(4)
C23 Os2 Os1 97.5(5)
Pt3 Os2 Os1 117.057(16)
Pt1 Os2 Os1 57.717(13)
C24 Os2 Os3 114.9(7)
C22 Os2 Os3 89.7(3)
C21 Os2 Os3 89.2(3)
C23 Os2 Os3 156.6(6)
Pt3 Os2 Os3 58.564(13)
Pt1 Os2 Os3 115.692(16)
Os1 Os2 Os3 59.759(13)
C33 Os3 C31 87.1(6)
C33 Os3 C32 92.7(6)
C31 Os3 C32 177.6(5)
C33 Os3 C34 85.8(7)
C31 Os3 C34 83.0(5)
C32 Os3 C34 99.4(5)
C33 Os3 Pt2 63.7(6)
C31 Os3 Pt2 98.0(4)
C32 Os3 Pt2 79.8(3)
C34 Os3 Pt2 149.3(4)
C33 Os3 Pt3 123.8(7)
C31 Os3 Pt3 106.5(4)
C32 Os3 Pt3 75.5(3)
C34 Os3 Pt3 44.6(4)
Pt2 Os3 Pt3 154.411(19)
C33 Os3 Os1 119.5(7)
C31 Os3 Os1 85.6(4)
C32 Os3 Os1 92.4(3)
C34 Os3 Os1 151.7(5)
Pt2 Os3 Os1 58.129(13)
Pt3 Os3 Os1 115.880(16)
C33 Os3 Os2 178.2(6)
C31 Os3 Os2 91.1(3)
C32 Os3 Os2 89.0(3)
C34 Os3 Os2 94.5(4)
Pt2 Os3 Os2 116.081(17)
Pt3 Os3 Os2 57.301(13)
Os1 Os3 Os2 59.815(13)
C45 P1 C41 108.7(6)
C45 P1 C49 109.2(6)
C41 P1 C49 107.4(6)
C45 P1 Pt1 113.0(4)
C41 P1 Pt1 111.5(4)
C49 P1 Pt1 106.9(4)
C53 P2 C57 109.2(6)
C53 P2 C61 109.5(6)
C57 P2 C61 107.1(5)
C53 P2 Pt2 109.1(4)
C57 P2 Pt2 112.8(4)
C61 P2 Pt2 109.1(4)
C69 P3 C65 110.0(10)
C69 P3 C73 109.9(12)
C65 P3 C73 104.4(9)
C69 P3 Pt3 112.7(5)
C65 P3 Pt3 110.4(5)
C73 P3 Pt3 109.1(6)
O11 C11 Os1 175.9(11)
O12 C12 Os1 176.8(11)
O13 C13 Os1 159.8(15)
O13 C13 Pt1 122.4(12)
Os1 C13 Pt1 77.6(6)
O14 C14 Pt2 136.7(11)
O14 C14 Os1 135.0(11)
Pt2 C14 Os1 87.8(5)
O21 C21 Os2 174.7(11)
O22 C22 Os2 176.0(9)
O23 C23 Pt1 132.1(15)
O23 C23 Os2 138.8(13)
Pt1 C23 Os2 88.5(6)
O24 C24 Os2 159.7(16)
O24 C24 Pt3 120.5(16)
Os2 C24 Pt3 79.0(5)
O31 C31 Os3 173.8(11)
O32 C32 Os3 177.3(9)
O33 C33 Os3 162.0(18)
O33 C33 Pt2 122.9(13)
Os3 C33 Pt2 75.1(6)
O34 C34 Pt3 133.7(13)
O34 C34 Os3 137.6(12)
Pt3 C34 Os3 88.1(6)
C44 C41 C43 108.1(11)
C44 C41 C42 109.5(12)
C43 C41 C42 106.5(12)
C44 C41 P1 113.7(10)
C43 C41 P1 110.0(10)
C42 C41 P1 108.7(8)
C47 C45 C46 108.2(11)
C47 C45 C48 107.6(12)
C46 C45 C48 107.0(12)
C47 C45 P1 116.5(10)
C46 C45 P1 107.5(10)
C48 C45 P1 109.7(9)
C51 C49 C50 106.2(11)
C51 C49 C52 107.1(12)
C50 C49 C52 110.1(11)
C51 C49 P1 109.8(8)
C50 C49 P1 109.4(10)
C52 C49 P1 114.0(9)
C55 C53 C56 105.8(13)
C55 C53 C54 103.8(12)
C56 C53 C54 111.0(12)
C55 C53 P2 111.2(9)
C56 C53 P2 115.9(10)
C54 C53 P2 108.5(11)
C60 C57 C59 109.0(11)
C60 C57 C58 108.0(12)
C59 C57 C58 105.8(11)
C60 C57 P2 108.7(8)
C59 C57 P2 114.8(9)
C58 C57 P2 110.3(10)
C63 C61 C64 108.1(12)
C63 C61 C62 107.2(11)
C64 C61 C62 107.7(10)
C63 C61 P2 110.6(9)
C64 C61 P2 109.5(8)
C62 C61 P2 113.6(10)
C68 C65 C66 117.0(16)
C68 C65 C67 99.6(18)
C66 C65 C67 103.5(15)
C68 C65 P3 115.9(12)
C66 C65 P3 117.9(12)
C67 C65 P3 97.3(14)
C70 C69 C72 117.6(17)
C70 C69 C71 99(2)
C72 C69 C71 104.0(18)
C70 C69 P3 114.3(15)
C72 C69 P3 115.7(13)
C71 C69 P3 102.4(15)
C76 C73 C74 113.9(15)
C76 C73 C75 105(2)
C74 C73 C75 103.6(17)
C76 C73 P3 114.4(12)
C74 C73 P3 116.0(14)
C75 C73 P3 102.1(13)

loop_
_geom_bond_atom_site_label_1
_geom_bond_atom_site_label_2
_geom_bond_distance
Pt1 C23 1.985(16)
Pt1 P1 2.301(3)
Pt1 C13 2.497(18)
Pt1 Os1 2.7880(5)
Pt1 Os2 2.8175(6)
Pt2 C14 1.948(14)
Pt2 P2 2.296(2)
Pt2 C33 2.60(2)
Pt2 Os1 2.7986(5)
Pt2 Os3 2.8027(5)
Pt3 C34 1.981(15)
Pt3 P3 2.300(3)
Pt3 C24 2.443(18)
Pt3 Os2 2.7792(6)
Pt3 Os3 2.8178(5)
Os1 C13 1.885(15)
Os1 C12 1.933(12)
Os1 C11 1.934(12)
Os1 C14 2.085(12)
Os1 Os3 2.9519(6)
Os1 Os2 2.9536(5)
Os2 C24 1.870(14)
Os2 C22 1.921(12)
Os2 C21 1.921(14)
Os2 C23 2.051(15)
Os2 Os3 2.9718(5)
Os3 C33 1.913(13)
Os3 C31 1.923(13)
Os3 C32 1.966(11)
Os3 C34 2.073(15)
P1 C45 1.893(13)
P1 C41 1.903(13)
P1 C49 1.926(11)
P2 C53 1.880(14)
P2 C57 1.910(11)
P2 C61 1.913(12)
P3 C69 1.878(18)
P3 C65 1.900(16)
P3 C73 1.902(16)
O11 C11 1.137(13)
O12 C12 1.124(13)
O13 C13 1.187(17)
O14 C14 1.175(14)
O21 C21 1.154(15)
O22 C22 1.148(14)
O23 C23 1.180(16)
O24 C24 1.167(16)
O31 C31 1.147(14)
O32 C32 1.122(12)
O33 C33 1.147(17)
O34 C34 1.165(17)
C41 C44 1.530(17)
C41 C43 1.541(19)
C41 C42 1.548(19)
C45 C47 1.510(17)
C45 C46 1.544(19)
C45 C48 1.56(2)
C49 C51 1.498(17)
C49 C50 1.51(2)
C49 C52 1.536(17)
C53 C55 1.516(19)
C53 C56 1.551(18)
C53 C54 1.58(2)
C57 C60 1.497(19)
C57 C59 1.546(16)
C57 C58 1.578(19)
C61 C63 1.523(19)
C61 C64 1.532(15)
C61 C62 1.558(18)
C65 C68 1.39(2)
C65 C66 1.505(19)
C65 C67 1.85(3)
C69 C70 1.39(2)
C69 C72 1.53(2)
C69 C71 1.76(4)
C73 C76 1.44(2)
C73 C74 1.52(2)
C73 C75 1.74(3)
